data_4315883
loop_
_publ_author_name
'Takashi Yoshimura'
'Takuya Ikai'
'Tsutomu Takayama'
'Tsutomu Sekine'
'Yasushi Kino'
'Atsushi Shinohara'

_publ_section_title
;
 Synthesis, Spectroscopic and Electrochemical Properties, and Electronic
 Structures of Octahedral Hexatechnetium(III) Clusters [Tc6Q8(CN)6]4- (Q =
 S, Se)
;
_journal_name_full 'Inorganic Chemistry'
_journal_page_first 5876
_journal_page_last 5882
_journal_paper_doi 10.1021/ic1000717
_journal_volume 49
_journal_year 2010
_chemical_formula_moiety 'C6 N6 S8 Tc6, 4(C4 H12 N), 4(O)'
_chemical_formula_sum 'C22 H48 N10 O4 S8 Tc6'
_chemical_formula_weight 1367.22
_space_group_IT_number 15
_symmetry_cell_setting monoclinic
_symmetry_Int_Tables_number 15
_symmetry_space_group_name_Hall '-C 2yc'
_symmetry_space_group_name_H-M 'C 1 2/c 1'
_cell_angle_alpha 90
_cell_angle_beta 112.00(1)
_cell_angle_gamma 90
_cell_formula_units_Z 4
_cell_length_a 20.191(7)
_cell_length_b 11.659(4)
_cell_length_c 23.201(7)
_cell_measurement_reflns_used 17926
_cell_measurement_temperature 296.2
_cell_measurement_theta_max 27.4
_cell_measurement_theta_min 3.1
_cell_volume 5064(3)
_computing_cell_refinement PROCESS-AUTO
_computing_data_collection PROCESS-AUTO
_computing_data_reduction 'teXsan Ver. 2.0'
_computing_publication_material 'teXsan Ver. 2.0'
_computing_structure_refinement SHELXL97
_computing_structure_solution SHELXS86
_diffrn_ambient_temperature 296.2
_diffrn_detector_area_resol_mean 10.00
_diffrn_measured_fraction_theta_full 1.0
_diffrn_measurement_device_type 'Rigaku RAXIS-RAPID Imaging Plate'
_diffrn_measurement_method \w
_diffrn_radiation_type 'Mo K\a'
_diffrn_radiation_wavelength 0.7107
_diffrn_reflns_av_R_equivalents 0.051
_diffrn_reflns_limit_h_max 26
_diffrn_reflns_limit_h_min -25
_diffrn_reflns_limit_k_max 15
_diffrn_reflns_limit_k_min -15
_diffrn_reflns_limit_l_max 30
_diffrn_reflns_limit_l_min -30
_diffrn_reflns_number 24574
_diffrn_reflns_theta_full 27.50
_diffrn_reflns_theta_max 27.43
_exptl_absorpt_coefficient_mu 1.941
_exptl_absorpt_correction_T_max 0.615
_exptl_absorpt_correction_T_min 0.383
_exptl_absorpt_correction_type multi-scan
_exptl_absorpt_process_details '(Higashi, 1995)'
_exptl_crystal_colour yellow
_exptl_crystal_density_diffrn 1.793
_exptl_crystal_density_method 'not measured'
_exptl_crystal_description prism
_exptl_crystal_F_000 2672.00
_exptl_crystal_size_max 0.250
_exptl_crystal_size_mid 0.250
_exptl_crystal_size_min 0.250
_refine_diff_density_max 1.24
_refine_diff_density_min -0.91
_refine_ls_extinction_coef 0.0000
_refine_ls_extinction_expression Fc^*^=kFc[1+0.001xFc^2^\l^3^/sin(2\q)]^-1/4^
_refine_ls_extinction_method SHELXL
_refine_ls_goodness_of_fit_ref 1.088
_refine_ls_hydrogen_treatment noref
_refine_ls_number_parameters 216
_refine_ls_number_reflns 5703
_refine_ls_R_factor_gt 0.0463
_refine_ls_shift/su_max 0.0010
_refine_ls_structure_factor_coef Fsqd
_refine_ls_weighting_details 'w = 1/[\s^2^(Fo^2^) + (0.0877P)^2^+24.7310P] where P=(Fo^2^+2Fc^2^)/3'
_refine_ls_weighting_scheme calc
_refine_ls_wR_factor_ref 0.1613
_reflns_number_gt 4847
_reflns_number_total 5703
_reflns_threshold_expression >2.0sigma(I)
_cod_data_source_file ic1000717_si_002_1.cif
_cod_data_source_block (NMe4)4[Tc6S8(CN)6]
_cod_original_cell_volume 5063(3)
_cod_original_sg_symbol_H-M 'C 2/c '
_cod_original_formula_sum 'C22 H48 N10 O4 S8 Tc6 '
_cod_database_code 4315883

loop_
_symmetry_equiv_pos_as_xyz
x,y,z
-x,y,1/2-z
-x,-y,-z
x,-y,1/2+z
1/2+x,1/2+y,z
1/2-x,1/2+y,1/2-z
1/2-x,1/2-y,-z
1/2+x,1/2-y,1/2+z

loop_
_atom_site_label
_atom_site_type_symbol
_atom_site_fract_x
_atom_site_fract_y
_atom_site_fract_z
_atom_site_U_iso_or_equiv
_atom_site_adp_type
_atom_site_occupancy
_atom_site_symmetry_multiplicity
_atom_site_calc_flag
_atom_site_refinement_flags
_atom_site_disorder_assembly
_atom_site_disorder_group
Tc1 Tc 0.22369(3) 0.37399(4) 0.44749(2) 0.0372(1) Uani 1.00 1 d . . .
Tc2 Tc 0.16921(2) 0.17324(4) 0.45055(2) 0.0377(1) Uani 1.00 1 d . . .
Tc3 Tc 0.29926(3) 0.19043(4) 0.45484(2) 0.0374(1) Uani 1.00 1 d . . .
S1 S 0.19665(9) 0.2390(1) 0.36431(7) 0.0481(3) Uani 1.00 1 d . . .
S2 S 0.10574(8) 0.3486(1) 0.44737(7) 0.0451(3) Uani 1.00 1 d . . .
S3 S 0.24514(9) 0.0096(1) 0.46090(7) 0.0452(3) Uani 1.00 1 d . . .
S4 S 0.34531(8) 0.3805(1) 0.45545(8) 0.0454(3) Uani 1.00 1 d . . .
O1 O 0.0969(7) 0.241(1) 0.1687(7) 0.18796(6) Uiso 1.00 1 d . . .
O2 O 0.092(1) 0.450(2) 0.215(1) 0.3438(2) Uiso 1.00 1 d . . .
N1 N 0.1816(5) 0.5954(7) 0.3545(4) 0.093(2) Uani 1.00 1 d . . .
N2 N 0.0240(4) 0.0352(7) 0.3659(4) 0.090(2) Uani 1.00 1 d . . .
N3 N 0.3893(5) 0.0843(7) 0.3758(4) 0.086(2) Uani 1.00 1 d . . .
N4 N 0.4171(3) 0.2490(5) 0.0065(3) 0.063(2) Uani 1.00 1 d . . .
N5 N 0.3243(4) 0.4061(6) 0.2482(3) 0.077(2) Uani 1.00 1 d . . .
C1 C 0.1952(4) 0.5176(6) 0.3870(3) 0.056(2) Uani 1.00 1 d . . .
C2 C 0.0749(4) 0.0840(6) 0.3943(3) 0.055(2) Uani 1.00 1 d . . .
C3 C 0.3565(4) 0.1214(6) 0.4030(3) 0.054(2) Uani 1.00 1 d . . .
C4 C 0.4313(6) 0.1331(8) -0.0138(6) 0.096(3) Uani 1.00 1 d . . .
C5 C 0.4710(6) 0.3320(9) 0.0049(7) 0.109(4) Uani 1.00 1 d . . .
C6 C 0.3460(6) 0.288(1) -0.031(1) 0.162(8) Uani 1.00 1 d . . .
C7 C 0.420(2) 0.236(2) 0.0690(9) 0.22(1) Uani 1.00 1 d . . .
C8 C 0.290(1) 0.505(2) 0.2709(10) 0.207(10) Uani 1.00 1 d . . .
C9 C 0.2664(10) 0.343(2) 0.208(1) 0.24(1) Uani 1.00 1 d . . .
C10 C 0.361(1) 0.330(2) 0.2993(8) 0.22(1) Uani 1.00 1 d . . .
C11 C 0.363(2) 0.450(2) 0.211(1) 0.28(2) Uani 1.00 1 d . . .
H1 H 0.3972 0.0798 -0.0132 0.1170 Uiso 1.00 1 calc . . .
H2 H 0.4307 0.1381 -0.0560 0.1170 Uiso 1.00 1 calc . . .
H3 H 0.4782 0.1078 0.0121 0.1170 Uiso 1.00 1 calc . . .
H4 H 0.5178 0.3066 0.0319 0.1376 Uiso 1.00 1 calc . . .
H5 H 0.4711 0.3380 -0.0362 0.1376 Uiso 1.00 1 calc . . .
H6 H 0.4624 0.4050 0.0183 0.1376 Uiso 1.00 1 calc . . .
H7 H 0.3347 0.3605 -0.0219 0.1902 Uiso 1.00 1 calc . . .
H8 H 0.3414 0.2914 -0.0766 0.1902 Uiso 1.00 1 calc . . .
H9 H 0.3099 0.2337 -0.0322 0.1902 Uiso 1.00 1 calc . . .
H10 H 0.3856 0.1795 0.0718 0.2481 Uiso 1.00 1 calc . . .
H11 H 0.4665 0.2083 0.0974 0.2481 Uiso 1.00 1 calc . . .
H12 H 0.4107 0.3056 0.0866 0.2481 Uiso 1.00 1 calc . . .
H13 H 0.3290 0.5498 0.3007 0.2334 Uiso 1.00 1 calc . . .
H14 H 0.2644 0.5526 0.2378 0.2334 Uiso 1.00 1 calc . . .
H15 H 0.2619 0.4760 0.2917 0.2334 Uiso 1.00 1 calc . . .
H16 H 0.2365 0.3171 0.2262 0.2650 Uiso 1.00 1 calc . . .
H17 H 0.2384 0.3959 0.1729 0.2650 Uiso 1.00 1 calc . . .
H18 H 0.2830 0.2838 0.1885 0.2650 Uiso 1.00 1 calc . . .
H19 H 0.3331 0.3139 0.3220 0.2523 Uiso 1.00 1 calc . . .
H20 H 0.3856 0.2768 0.2910 0.2523 Uiso 1.00 1 calc . . .
H21 H 0.4003 0.3873 0.3311 0.2523 Uiso 1.00 1 calc . . .
H22 H 0.3812 0.3856 0.1951 0.2751 Uiso 1.00 1 calc . . .
H23 H 0.3356 0.4966 0.1795 0.2751 Uiso 1.00 1 calc . . .
H24 H 0.4050 0.4914 0.2385 0.2751 Uiso 1.00 1 calc . . .

loop_
_atom_site_aniso_label
_atom_site_aniso_U_11
_atom_site_aniso_U_22
_atom_site_aniso_U_33
_atom_site_aniso_U_12
_atom_site_aniso_U_13
_atom_site_aniso_U_23
Tc1 0.0421(3) 0.0318(2) 0.0401(3) 0.0026(2) 0.0180(2) 0.0034(2)
Tc2 0.0389(3) 0.0337(2) 0.0407(3) -0.0011(2) 0.0153(2) -0.0018(2)
Tc3 0.0430(3) 0.0327(2) 0.0409(3) 0.0024(2) 0.0210(2) -0.0002(2)
S1 0.0583(9) 0.0474(8) 0.0378(7) 0.0013(7) 0.0171(7) -0.0012(6)
S2 0.0402(7) 0.0428(7) 0.0532(8) 0.0062(6) 0.0184(7) 0.0041(6)
S3 0.0532(8) 0.0323(6) 0.0547(8) -0.0007(6) 0.0256(7) -0.0045(6)
S4 0.0481(8) 0.0399(7) 0.0548(8) -0.0013(6) 0.0269(7) 0.0043(6)
N1 0.113(6) 0.070(5) 0.099(6) 0.023(4) 0.045(5) 0.038(4)
N2 0.067(4) 0.096(6) 0.093(5) -0.028(4) 0.014(4) -0.015(4)
N3 0.121(6) 0.074(5) 0.099(5) 0.023(4) 0.081(5) 0.010(4)
N4 0.057(3) 0.046(3) 0.096(5) -0.005(2) 0.040(3) -0.011(3)
N5 0.107(6) 0.071(4) 0.056(4) -0.004(4) 0.032(4) 0.010(3)
C1 0.062(4) 0.046(3) 0.062(4) 0.008(3) 0.027(3) 0.013(3)
C2 0.046(3) 0.058(4) 0.057(4) -0.005(3) 0.013(3) -0.006(3)
C3 0.079(5) 0.044(3) 0.055(4) 0.009(3) 0.042(4) 0.005(3)
C4 0.091(7) 0.053(5) 0.15(1) -0.002(4) 0.056(7) -0.022(5)
C5 0.092(7) 0.073(6) 0.18(1) -0.031(5) 0.064(8) -0.016(7)
C6 0.066(6) 0.074(7) 0.34(2) 0.012(5) 0.06(1) -0.01(1)
C7 0.40(4) 0.14(2) 0.16(2) -0.09(2) 0.16(2) -0.02(1)
C8 0.28(3) 0.13(1) 0.22(2) 0.03(2) 0.10(2) -0.07(1)
C9 0.12(1) 0.24(2) 0.31(3) -0.02(1) 0.01(1) -0.20(2)
C10 0.32(3) 0.26(3) 0.12(1) 0.13(2) 0.12(2) 0.11(1)
C11 0.56(5) 0.15(2) 0.28(3) 0.06(2) 0.34(3) 0.05(2)

loop_
_atom_type_symbol
_atom_type_description
_atom_type_scat_dispersion_real
_atom_type_scat_dispersion_imag
_atom_type_scat_source
C C 0.003 0.002
;International Tables for Crystallography
(1992, Vol. C, Tables 4.2.6.8 and 6.1.1.4)
;
H H 0.000 0.000
;International Tables for Crystallography
(1992, Vol. C, Table 6.1.1.4)
;
N N 0.006 0.003
;International Tables for Crystallography
(1992, Vol. C, Tables 4.2.6.8 and 6.1.1.4)
;
S S 0.125 0.123
;International Tables for Crystallography
(1992, Vol. C, Tables 4.2.6.8 and 6.1.1.4)
;
Tc Tc -1.439 0.759
;International Tables for Crystallography
(1992, Vol. C, Tables 4.2.6.8 and 6.1.1.4)
;
O O 0.011 0.006
;International Tables for Crystallography
(1992, Vol. C, Tables 4.2.6.8 and 6.1.1.4)
;

loop_
_geom_angle_atom_site_label_1
_geom_angle_atom_site_label_2
_geom_angle_atom_site_label_3
_geom_angle
_geom_angle_site_symmetry_1
_geom_angle_site_symmetry_2
_geom_angle_site_symmetry_3
_geom_angle_publ_flag
Tc2 Tc1 Tc2 90.04(2) . . 7_556 yes
Tc2 Tc1 Tc3 60.01(2) . . . yes
Tc2 Tc1 Tc3 59.89(2) . . 7_556 yes
Tc2 Tc1 S1 57.16(5) . . . yes
Tc2 Tc1 S2 57.22(4) . . . yes
Tc2 Tc1 S3 117.31(5) . . 7_556 yes
Tc2 Tc1 S4 117.32(4) . . . yes
Tc2 Tc1 C1 135.8(2) . . . yes
Tc2 Tc1 Tc3 59.81(2) 7_556 . . yes
Tc2 Tc1 Tc3 60.14(2) 7_556 . 7_556 yes
Tc2 Tc1 S1 117.15(4) 7_556 . . yes
Tc2 Tc1 S2 117.55(5) 7_556 . . yes
Tc2 Tc1 S3 57.34(4) 7_556 . 7_556 yes
Tc2 Tc1 S4 57.06(5) 7_556 . . yes
Tc2 Tc1 C1 134.2(2) 7_556 . . yes
Tc3 Tc1 Tc3 89.82(2) . . 7_556 yes
Tc3 Tc1 S1 57.38(4) . . . yes
Tc3 Tc1 S2 117.20(4) . . . yes
Tc3 Tc1 S3 117.10(4) . . 7_556 yes
Tc3 Tc1 S4 57.34(4) . . . yes
Tc3 Tc1 C1 134.5(2) . . . yes
Tc3 Tc1 S1 117.01(5) 7_556 . . yes
Tc3 Tc1 S2 57.45(4) 7_556 . . yes
Tc3 Tc1 S3 57.46(4) 7_556 . 7_556 yes
Tc3 Tc1 S4 117.16(5) 7_556 . . yes
Tc3 Tc1 C1 135.7(2) 7_556 . . yes
S1 Tc1 S2 89.51(6) . . . yes
S1 Tc1 S3 173.23(5) . . 7_556 yes
S1 Tc1 S4 90.03(6) . . . yes
S1 Tc1 C1 93.6(2) . . . yes
S2 Tc1 S3 90.10(6) . . 7_556 yes
S2 Tc1 S4 173.36(6) . . . yes
S2 Tc1 C1 94.2(2) . . . yes
S3 Tc1 S4 89.58(6) 7_556 . . yes
S3 Tc1 C1 93.2(2) 7_556 . . yes
S4 Tc1 C1 92.4(2) . . . yes
Tc1 Tc2 Tc1 89.96(2) . . 7_556 yes
Tc1 Tc2 Tc3 59.96(2) . . . yes
Tc1 Tc2 Tc3 59.87(2) . . 7_556 yes
Tc1 Tc2 S1 57.03(4) . . . yes
Tc1 Tc2 S2 57.20(5) . . . yes
Tc1 Tc2 S3 117.21(5) . . . yes
Tc1 Tc2 S4 117.31(4) . . 7_556 yes
Tc1 Tc2 C2 135.5(2) . . . yes
Tc1 Tc2 Tc3 59.78(2) 7_556 . . yes
Tc1 Tc2 Tc3 60.10(2) 7_556 . 7_556 yes
Tc1 Tc2 S1 117.06(5) 7_556 . . yes
Tc1 Tc2 S2 117.49(4) 7_556 . . yes
Tc1 Tc2 S3 57.19(4) 7_556 . . yes
Tc1 Tc2 S4 57.19(4) 7_556 . 7_556 yes
Tc1 Tc2 C2 134.6(2) 7_556 . . yes
Tc3 Tc2 Tc3 89.78(2) . . 7_556 yes
Tc3 Tc2 S1 57.33(4) . . . yes
Tc3 Tc2 S2 117.13(5) . . . yes
Tc3 Tc2 S3 57.28(5) . . . yes
Tc3 Tc2 S4 116.93(4) . . 7_556 yes
Tc3 Tc2 C2 136.0(2) . . . yes
Tc3 Tc2 S1 116.86(4) 7_556 . . yes
Tc3 Tc2 S2 57.44(4) 7_556 . . yes
Tc3 Tc2 S3 117.24(4) 7_556 . . yes
Tc3 Tc2 S4 57.49(4) 7_556 . 7_556 yes
Tc3 Tc2 C2 134.2(2) 7_556 . . yes
S1 Tc2 S2 89.41(6) . . . yes
S1 Tc2 S3 89.94(6) . . . yes
S1 Tc2 S4 173.02(5) . . 7_556 yes
S1 Tc2 C2 94.5(2) . . . yes
S2 Tc2 S3 173.32(5) . . . yes
S2 Tc2 S4 90.27(6) . . 7_556 yes
S2 Tc2 C2 93.0(2) . . . yes
S3 Tc2 S4 89.57(6) . . 7_556 yes
S3 Tc2 C2 93.7(2) . . . yes
S4 Tc2 C2 92.5(2) 7_556 . . yes
Tc1 Tc3 Tc1 90.18(2) . . 7_556 yes
Tc1 Tc3 Tc2 60.03(2) . . . yes
Tc1 Tc3 Tc2 60.10(2) . . 7_556 yes
Tc1 Tc3 S1 56.97(4) . . . yes
Tc1 Tc3 S2 117.37(4) . . 7_556 yes
Tc1 Tc3 S3 117.26(5) . . . yes
Tc1 Tc3 S4 57.08(5) . . . yes
Tc1 Tc3 C3 135.2(2) . . . yes
Tc1 Tc3 Tc2 60.09(2) 7_556 . . yes
Tc1 Tc3 Tc2 60.25(2) 7_556 . 7_556 yes
Tc1 Tc3 S1 117.09(6) 7_556 . . yes
Tc1 Tc3 S2 57.31(5) 7_556 . 7_556 yes
Tc1 Tc3 S3 57.30(4) 7_556 . . yes
Tc1 Tc3 S4 117.29(5) 7_556 . . yes
Tc1 Tc3 C3 134.6(2) 7_556 . . yes
Tc2 Tc3 Tc2 90.22(2) . . 7_556 yes
Tc2 Tc3 S1 57.05(5) . . . yes
Tc2 Tc3 S2 117.35(5) . . 7_556 yes
Tc2 Tc3 S3 57.27(5) . . . yes
Tc2 Tc3 S4 117.07(5) . . . yes
Tc2 Tc3 C3 135.2(2) . . . yes
Tc2 Tc3 S1 117.04(5) 7_556 . . yes
Tc2 Tc3 S2 57.31(4) 7_556 . 7_556 yes
Tc2 Tc3 S3 117.51(5) 7_556 . . yes
Tc2 Tc3 S4 57.09(5) 7_556 . . yes
Tc2 Tc3 C3 134.6(2) 7_556 . . yes
S1 Tc3 S2 173.09(7) . . 7_556 yes
S1 Tc3 S3 89.75(5) . . . yes
S1 Tc3 S4 89.60(5) . . . yes
S1 Tc3 C3 93.9(2) . . . yes
S2 Tc3 S3 89.90(5) 7_556 . . yes
S2 Tc3 S4 89.93(5) 7_556 . . yes
S2 Tc3 C3 93.0(2) 7_556 . . yes
S3 Tc3 S4 173.21(7) . . . yes
S3 Tc3 C3 93.3(2) . . . yes
S4 Tc3 C3 93.5(2) . . . yes
Tc1 S1 Tc2 65.81(5) . . . yes
Tc1 S1 Tc3 65.64(4) . . . yes
Tc2 S1 Tc3 65.63(5) . . . yes
Tc1 S2 Tc2 65.58(5) . . . yes
Tc1 S2 Tc3 65.24(4) . . 7_556 yes
Tc2 S2 Tc3 65.25(4) . . 7_556 yes
Tc1 S3 Tc2 65.48(4) 7_556 . . yes
Tc1 S3 Tc3 65.24(4) 7_556 . . yes
Tc2 S3 Tc3 65.45(4) . . . yes
Tc1 S4 Tc2 65.75(5) . . 7_556 yes
Tc1 S4 Tc3 65.58(5) . . . yes
Tc2 S4 Tc3 65.42(5) 7_556 . . yes
C4 N4 C5 111.1(9) . . . yes
C4 N4 C6 111.3(8) . . . yes
C4 N4 C7 106(1) . . . yes
C5 N4 C6 110.8(8) . . . yes
C5 N4 C7 110(1) . . . yes
C6 N4 C7 106(1) . . . yes
C8 N5 C9 104(1) . . . yes
C8 N5 C10 109(1) . . . yes
C8 N5 C11 110(1) . . . yes
C9 N5 C10 106(1) . . . yes
C9 N5 C11 106(1) . . . yes
C10 N5 C11 118(1) . . . yes
Tc1 C1 N1 178.3(8) . . . yes
Tc2 C2 N2 177.8(8) . . . yes
Tc3 C3 N3 178.5(6) . . . yes

loop_
_geom_bond_atom_site_label_1
_geom_bond_atom_site_label_2
_geom_bond_distance
_geom_bond_site_symmetry_1
_geom_bond_site_symmetry_2
_geom_bond_publ_flag
Tc1 Tc2 2.5984(7) . . yes
Tc1 Tc2 2.5967(6) . 7_556 yes
Tc1 Tc3 2.5966(8) . . yes
Tc1 Tc3 2.5885(8) . 7_556 yes
Tc1 S1 2.390(2) . . yes
Tc1 S2 2.399(2) . . yes
Tc1 S3 2.399(2) . 7_556 yes
Tc1 S4 2.394(2) . . yes
Tc1 C1 2.121(7) . . yes
Tc2 Tc3 2.598(1) . . yes
Tc2 Tc3 2.5890(6) . 7_556 yes
Tc2 S1 2.393(2) . . yes
Tc2 S2 2.399(2) . . yes
Tc2 S3 2.403(2) . . yes
Tc2 S4 2.390(2) . 7_556 yes
Tc2 C2 2.134(6) . . yes
Tc3 S1 2.401(2) . . yes
Tc3 S2 2.403(1) . 7_556 yes
Tc3 S3 2.403(2) . . yes
Tc3 S4 2.401(2) . . yes
Tc3 C3 2.115(9) . . yes
N1 C1 1.14(1) . . yes
N2 C2 1.143(10) . . yes
N3 C3 1.16(1) . . yes
N4 C4 1.49(1) . . yes
N4 C5 1.47(1) . . yes
N4 C6 1.45(1) . . yes
N4 C7 1.44(3) . . yes
N5 C8 1.54(3) . . yes
N5 C9 1.40(2) . . yes
N5 C10 1.44(2) . . yes
N5 C11 1.45(4) . . yes

loop_
_geom_contact_atom_site_label_1
_geom_contact_atom_site_label_2
_geom_contact_distance
_geom_contact_site_symmetry_1
_geom_contact_site_symmetry_2
_geom_contact_publ_flag
O1 N2 3.30(2) . 2_555 ?
O1 C8 3.51(2) . 6_545 ?
O2 N3 2.76(3) . 6_555 ?
N1 C9 3.56(3) . 6_555 ?
N1 C7 3.57(3) . 6_555 ?
N2 C11 3.53(4) . 6_545 ?
N3 C4 3.48(1) . 4_555 ?
C2 C11 3.51(3) . 6_545 ?
C3 C4 3.55(1) . 4_555 ?
